data_4303396
loop_
_publ_author_name
'Jian Zhang'
'Fangrui Zheng'
'Hoi-Shan Chan'
'Zuowei Xie'

_publ_section_title
;
Reaction of a 14-Vertex Carborane with Nucleophiles: Formation
of nido-C2B12, nido-C2B11, and closo-CB11 Carborane Anions
;
_journal_name_full 'Inorganic Chemistry'
_journal_page_first 9786
_journal_page_last 9791
_journal_paper_doi 10.1021/ic901335w
_journal_volume 48
_journal_year 2009
_chemical_formula_sum 'C8 H26 B11 N'
_chemical_formula_weight 255.21
_chemical_name_systematic
; 
 ? 
;
_space_group_IT_number 19
_symmetry_cell_setting orthorhombic
_symmetry_space_group_name_Hall 'P 2ac 2ab'
_symmetry_space_group_name_H-M 'P 21 21 21'
_atom_sites_solution_hydrogens geom
_atom_sites_solution_primary direct
_atom_sites_solution_secondary difmap
_audit_creation_method SHELXL-97
_cell_angle_alpha 90.00
_cell_angle_beta 90.00
_cell_angle_gamma 90.00
_cell_formula_units_Z 4
_cell_length_a 7.8487(3)
_cell_length_b 10.4150(3)
_cell_length_c 20.1837(6)
_cell_measurement_temperature 296(2)
_cell_volume 1649.90(9)
_computing_cell_refinement 'BRUKER KAPPA APEXII DUO DIFFRACTOMETER'
_computing_data_collection 'BRUKER KAPPA APEXII DUO DIFFRACTOMETER'
_computing_data_reduction 'BRUKER KAPPA APEXII DUO DIFFRACTOMETER'
_computing_molecular_graphics 'SIEMENS SHELXTL'
_computing_publication_material 'SIEMENS SHELXTL'
_computing_structure_refinement 'SHELXL-97 (Sheldrick, 2008)'
_computing_structure_solution 'SHELXS-97 (Sheldrick, 2008)'
_diffrn_ambient_temperature 296(2)
_diffrn_measured_fraction_theta_full 0.922
_diffrn_measured_fraction_theta_max 0.922
_diffrn_measurement_device_type 'BRUKER KAPPA APEXII DUO DIFFRACTOMETER'
_diffrn_measurement_method 'OMEGA SCAN'
_diffrn_radiation_monochromator graphite
_diffrn_radiation_source 'fine-focus sealed tube'
_diffrn_radiation_type CuK\a
_diffrn_radiation_wavelength 1.54178
_diffrn_reflns_av_R_equivalents 0.0399
_diffrn_reflns_av_sigmaI/netI 0.0439
_diffrn_reflns_limit_h_max 2
_diffrn_reflns_limit_h_min -9
_diffrn_reflns_limit_k_max 9
_diffrn_reflns_limit_k_min -11
_diffrn_reflns_limit_l_max 19
_diffrn_reflns_limit_l_min -22
_diffrn_reflns_number 4964
_diffrn_reflns_theta_full 66.97
_diffrn_reflns_theta_max 66.97
_diffrn_reflns_theta_min 4.38
_exptl_absorpt_coefficient_mu 0.331
_exptl_absorpt_correction_T_max 1.000
_exptl_absorpt_correction_T_min 0.522922
_exptl_absorpt_correction_type multi-scan
_exptl_crystal_colour colourless
_exptl_crystal_density_diffrn 1.027
_exptl_crystal_density_method 'not measured'
_exptl_crystal_description block
_exptl_crystal_F_000 544
_exptl_crystal_size_max 0.40
_exptl_crystal_size_mid 0.30
_exptl_crystal_size_min 0.20
_platon_squeeze_details
;
;
_refine_diff_density_max 0.764
_refine_diff_density_min -0.250
_refine_diff_density_rms 0.072
_refine_ls_extinction_method none
_refine_ls_goodness_of_fit_ref 1.054
_refine_ls_hydrogen_treatment riding
_refine_ls_matrix_type full
_refine_ls_number_parameters 182
_refine_ls_number_reflns 2592
_refine_ls_number_restraints 0
_refine_ls_restrained_S_all 1.054
_refine_ls_R_factor_all 0.1139
_refine_ls_R_factor_gt 0.0991
_refine_ls_shift/su_max 0.001
_refine_ls_shift/su_mean 0.000
_refine_ls_structure_factor_coef Fsqd
_refine_ls_weighting_details 'calc w=1/[\s^2^(Fo^2^)+(0.1953P)^2^+0.4709P] where P=(Fo^2^+2Fc^2^)/3'
_refine_ls_weighting_scheme calc
_refine_ls_wR_factor_gt 0.2731
_refine_ls_wR_factor_ref 0.2898
_reflns_number_gt 2068
_reflns_number_total 2592
_reflns_threshold_expression >2sigma(I)
_cod_data_source_file ic901335w_si_001_2.cif
_cod_data_source_block '[Me3NH][2c]'
_cod_depositor_comments
;
The following automatic conversions were performed:
'_symmetry_cell_setting' value 'Orthorhombic' changed to 'orthorhombic'
according to '/home/saulius/struct/CIF-dictionaries/cif_core.dic'
dictionary named 'cif_core.dic' version 2.4.1 from 2010-06-29.

Automatic conversion script
Id: cif_fix_enum 1527 2010-12-29 10:47:43Z saulius 
;
_cod_database_code 4303396

loop_
_symmetry_equiv_pos_as_xyz
'x, y, z'
'-x+1/2, -y, z+1/2'
'-x, y+1/2, -z+1/2'
'x+1/2, -y+1/2, -z'

loop_
_atom_site_label
_atom_site_type_symbol
_atom_site_fract_x
_atom_site_fract_y
_atom_site_fract_z
_atom_site_U_iso_or_equiv
_atom_site_adp_type
_atom_site_occupancy
_atom_site_symmetry_multiplicity
_atom_site_calc_flag
_atom_site_refinement_flags
_atom_site_disorder_assembly
_atom_site_disorder_group
N1 N 0.5936(7) 0.4471(5) 0.6697(3) 0.0934(15) Uani 1 1 d . . .
H1A H 0.6500 0.4507 0.7091 0.112 Uiso 1 1 calc R . .
C1 C 0.3903(5) 0.5788(4) 0.39736(19) 0.0522(10) Uani 1 1 d . . .
C11 C 0.2159(7) 0.6102(6) 0.4279(3) 0.0877(17) Uani 1 1 d . . .
H11A H 0.2107 0.7022 0.4353 0.105 Uiso 1 1 calc R . .
H11B H 0.1289 0.5893 0.3955 0.105 Uiso 1 1 calc R . .
C12 C 0.1725(8) 0.5468(8) 0.4893(4) 0.106(2) Uani 1 1 d . . .
H12A H 0.0492 0.5438 0.4919 0.127 Uiso 1 1 calc R . .
H12B H 0.2109 0.6018 0.5251 0.127 Uiso 1 1 calc R . .
C13 C 0.2366(6) 0.4142(5) 0.5038(2) 0.0702(13) Uani 1 1 d . . .
H13A H 0.1752 0.3635 0.5333 0.084 Uiso 1 1 calc R . .
C14 C 0.3756(6) 0.3657(4) 0.4769(2) 0.0624(11) Uani 1 1 d . . .
H14A H 0.4135 0.2856 0.4909 0.075 Uiso 1 1 calc R . .
C15 C 0.4899(17) 0.5621(9) 0.6648(5) 0.190(6) Uani 1 1 d . . .
H15A H 0.5623 0.6364 0.6646 0.285 Uiso 1 1 calc R . .
H15B H 0.4142 0.5665 0.7021 0.285 Uiso 1 1 calc R . .
H15C H 0.4246 0.5595 0.6246 0.285 Uiso 1 1 calc R . .
C16 C 0.4871(10) 0.3316(7) 0.6708(5) 0.119(3) Uani 1 1 d . . .
H16A H 0.4020 0.3399 0.7047 0.179 Uiso 1 1 calc R . .
H16B H 0.5570 0.2580 0.6799 0.179 Uiso 1 1 calc R . .
H16C H 0.4327 0.3212 0.6286 0.179 Uiso 1 1 calc R . .
C17 C 0.7219(9) 0.4353(8) 0.6174(3) 0.108(2) Uani 1 1 d . . .
H17A H 0.7921 0.5108 0.6169 0.162 Uiso 1 1 calc R . .
H17B H 0.6662 0.4263 0.5753 0.162 Uiso 1 1 calc R . .
H17C H 0.7915 0.3612 0.6256 0.162 Uiso 1 1 calc R . .
B2 B 0.4791(6) 0.4388(4) 0.4219(2) 0.0499(10) Uani 1 1 d . . .
B3 B 0.5700(7) 0.5892(4) 0.4439(2) 0.0559(12) Uani 1 1 d . . .
H3 H 0.5744 0.6221 0.4957 0.067 Uiso 1 1 calc R . .
B4 B 0.5325(7) 0.6972(4) 0.3788(2) 0.0556(12) Uani 1 1 d . . .
H4 H 0.5110 0.8000 0.3880 0.067 Uiso 1 1 calc R . .
B5 B 0.4224(7) 0.6158(5) 0.3155(2) 0.0604(13) Uani 1 1 d . . .
H5 H 0.3298 0.6657 0.2837 0.072 Uiso 1 1 calc R . .
B6 B 0.3897(7) 0.4559(5) 0.3423(2) 0.0574(12) Uani 1 1 d . . .
H6 H 0.2753 0.4021 0.3274 0.069 Uiso 1 1 calc R . .
B7 B 0.7006(6) 0.4632(5) 0.4146(3) 0.0617(13) Uani 1 1 d . . .
H7 H 0.7919 0.4124 0.4466 0.074 Uiso 1 1 calc R . .
B8 B 0.7324(6) 0.6256(5) 0.3890(3) 0.0639(13) Uani 1 1 d . . .
H8 H 0.8439 0.6818 0.4047 0.077 Uiso 1 1 calc R . .
B9 B 0.6431(7) 0.6411(5) 0.3079(3) 0.0651(14) Uani 1 1 d . . .
H9 H 0.6962 0.7065 0.2704 0.078 Uiso 1 1 calc R . .
B10 B 0.5559(8) 0.4909(6) 0.2856(2) 0.0703(15) Uani 1 1 d . . .
H10 H 0.5529 0.4586 0.2338 0.084 Uiso 1 1 calc R . .
B11 B 0.5880(7) 0.3806(5) 0.3518(3) 0.0613(13) Uani 1 1 d . . .
H11 H 0.6046 0.2771 0.3429 0.074 Uiso 1 1 calc R . .
B12 B 0.7483(8) 0.4976(6) 0.3312(3) 0.0714(15) Uani 1 1 d . . .
H12 H 0.8713 0.4704 0.3091 0.086 Uiso 1 1 calc R . .

loop_
_atom_site_aniso_label
_atom_site_aniso_U_11
_atom_site_aniso_U_22
_atom_site_aniso_U_33
_atom_site_aniso_U_23
_atom_site_aniso_U_13
_atom_site_aniso_U_12
N1 0.113(4) 0.072(3) 0.095(3) 0.005(2) 0.003(3) 0.008(3)
C1 0.052(2) 0.049(2) 0.055(2) 0.0025(18) -0.0006(17) 0.0088(18)
C11 0.069(3) 0.080(3) 0.114(4) 0.015(3) 0.024(3) 0.021(3)
C12 0.081(4) 0.129(5) 0.108(4) 0.020(4) 0.034(3) 0.022(4)
C13 0.069(3) 0.077(3) 0.065(3) 0.005(2) 0.007(2) -0.020(2)
C14 0.079(3) 0.048(2) 0.060(2) 0.0076(19) 0.005(2) -0.007(2)
C15 0.337(16) 0.101(6) 0.133(6) -0.008(5) -0.068(9) 0.108(8)
C16 0.105(5) 0.104(5) 0.150(6) 0.040(5) -0.015(5) -0.041(4)
C17 0.103(5) 0.143(6) 0.078(3) 0.009(4) 0.003(3) -0.015(5)
B2 0.057(2) 0.039(2) 0.054(2) 0.0002(19) 0.000(2) 0.0016(18)
B3 0.068(3) 0.045(2) 0.055(2) 0.002(2) -0.012(2) -0.005(2)
B4 0.066(3) 0.041(2) 0.060(3) 0.005(2) -0.008(2) 0.003(2)
B5 0.062(3) 0.061(3) 0.058(3) 0.008(2) -0.012(2) 0.003(2)
B6 0.062(3) 0.059(3) 0.051(2) -0.005(2) -0.007(2) -0.007(2)
B7 0.053(3) 0.062(3) 0.071(3) 0.016(2) -0.005(2) 0.013(2)
B8 0.048(3) 0.058(3) 0.086(3) 0.016(3) -0.006(2) -0.010(2)
B9 0.069(3) 0.060(3) 0.066(3) 0.017(3) 0.006(2) 0.003(2)
B10 0.094(4) 0.068(3) 0.049(2) 0.003(2) 0.010(2) 0.001(3)
B11 0.079(3) 0.044(2) 0.060(3) 0.000(2) 0.015(2) 0.012(2)
B12 0.064(3) 0.067(3) 0.084(4) 0.016(3) 0.017(3) 0.012(3)

loop_
_atom_type_symbol
_atom_type_description
_atom_type_scat_dispersion_real
_atom_type_scat_dispersion_imag
_atom_type_scat_source
C C 0.0181 0.0091 'International Tables Vol C Tables 4.2.6.8 and 6.1.1.4'
H H 0.0000 0.0000 'International Tables Vol C Tables 4.2.6.8 and 6.1.1.4'
B B 0.0090 0.0039 'International Tables Vol C Tables 4.2.6.8 and 6.1.1.4'
N N 0.0311 0.0180 'International Tables Vol C Tables 4.2.6.8 and 6.1.1.4'

loop_
_geom_angle_atom_site_label_1
_geom_angle_atom_site_label_2
_geom_angle_atom_site_label_3
_geom_angle
_geom_angle_site_symmetry_1
_geom_angle_site_symmetry_3
_geom_angle_publ_flag
C15 N1 C17 113.9(6) . . ?
C15 N1 C16 111.1(7) . . ?
C17 N1 C16 109.5(6) . . ?
C11 C1 B2 115.7(4) . . ?
C11 C1 B6 114.9(4) . . ?
B2 C1 B6 62.8(3) . . ?
C11 C1 B3 120.3(4) . . ?
B2 C1 B3 63.3(2) . . ?
B6 C1 B3 114.4(3) . . ?
C11 C1 B4 121.2(4) . . ?
B2 C1 B4 114.7(3) . . ?
B6 C1 B4 113.8(3) . . ?
B3 C1 B4 62.1(3) . . ?
C11 C1 B5 118.0(4) . . ?
B2 C1 B5 114.6(3) . . ?
B6 C1 B5 62.5(3) . . ?
B3 C1 B5 113.4(3) . . ?
B4 C1 B5 61.9(3) . . ?
C12 C11 C1 117.1(5) . . ?
C11 C12 C13 120.6(5) . . ?
C14 C13 C12 123.4(5) . . ?
C13 C14 B2 122.2(4) . . ?
C14 B2 C1 114.3(4) . . ?
C14 B2 B11 130.6(4) . . ?
C1 B2 B11 105.1(3) . . ?
C14 B2 B6 119.1(4) . . ?
C1 B2 B6 58.8(2) . . ?
B11 B2 B6 59.7(3) . . ?
C14 B2 B7 129.7(4) . . ?
C1 B2 B7 105.0(3) . . ?
B11 B2 B7 60.3(3) . . ?
B6 B2 B7 107.6(3) . . ?
C14 B2 B3 117.3(3) . . ?
C1 B2 B3 58.6(2) . . ?
B11 B2 B3 108.0(3) . . ?
B6 B2 B3 107.4(3) . . ?
B7 B2 B3 59.9(3) . . ?
C1 B3 B8 105.7(3) . . ?
C1 B3 B4 59.1(3) . . ?
B8 B3 B4 60.2(3) . . ?
C1 B3 B7 104.4(3) . . ?
B8 B3 B7 61.4(3) . . ?
B4 B3 B7 108.8(4) . . ?
C1 B3 B2 58.1(2) . . ?
B8 B3 B2 109.1(4) . . ?
B4 B3 B2 108.1(3) . . ?
B7 B3 B2 59.6(3) . . ?
C1 B4 B8 104.7(3) . . ?
C1 B4 B3 58.8(3) . . ?
B8 B4 B3 59.3(3) . . ?
C1 B4 B5 59.3(3) . . ?
B8 B4 B5 108.7(4) . . ?
B3 B4 B5 108.5(3) . . ?
C1 B4 B9 105.1(3) . . ?
B8 B4 B9 61.0(3) . . ?
B3 B4 B9 108.2(3) . . ?
B5 B4 B9 59.7(3) . . ?
C1 B5 B9 105.2(3) . . ?
C1 B5 B4 58.7(3) . . ?
B9 B5 B4 60.5(3) . . ?
C1 B5 B6 58.2(3) . . ?
B9 B5 B6 108.1(4) . . ?
B4 B5 B6 107.6(3) . . ?
C1 B5 B10 104.4(3) . . ?
B9 B5 B10 59.9(3) . . ?
B4 B5 B10 108.0(4) . . ?
B6 B5 B10 60.0(3) . . ?
C1 B6 B11 105.3(3) . . ?
C1 B6 B2 58.5(2) . . ?
B11 B6 B2 60.1(3) . . ?
C1 B6 B5 59.3(3) . . ?
B11 B6 B5 109.0(4) . . ?
B2 B6 B5 108.4(3) . . ?
C1 B6 B10 105.4(4) . . ?
B11 B6 B10 60.6(3) . . ?
B2 B6 B10 108.4(4) . . ?
B5 B6 B10 60.2(3) . . ?
B12 B7 B2 108.6(4) . . ?
B12 B7 B3 107.0(3) . . ?
B2 B7 B3 60.5(3) . . ?
B12 B7 B11 61.3(3) . . ?
B2 B7 B11 59.8(3) . . ?
B3 B7 B11 108.2(3) . . ?
B12 B7 B8 60.0(3) . . ?
B2 B7 B8 107.3(3) . . ?
B3 B7 B8 58.3(3) . . ?
B11 B7 B8 108.8(4) . . ?
B3 B8 B4 60.5(3) . . ?
B3 B8 B12 108.0(4) . . ?
B4 B8 B12 107.8(4) . . ?
B3 B8 B7 60.3(3) . . ?
B4 B8 B7 108.2(3) . . ?
B12 B8 B7 59.3(3) . . ?
B3 B8 B9 108.5(4) . . ?
B4 B8 B9 60.2(3) . . ?
B12 B8 B9 59.6(3) . . ?
B7 B8 B9 107.2(4) . . ?
B5 B9 B10 60.5(3) . . ?
B5 B9 B12 108.1(4) . . ?
B10 B9 B12 60.0(3) . . ?
B5 B9 B4 59.8(3) . . ?
B10 B9 B4 107.9(4) . . ?
B12 B9 B4 107.0(4) . . ?
B5 B9 B8 107.0(4) . . ?
B10 B9 B8 107.8(3) . . ?
B12 B9 B8 59.9(3) . . ?
B4 B9 B8 58.8(3) . . ?
B9 B10 B12 60.1(3) . . ?
B9 B10 B6 107.6(4) . . ?
B12 B10 B6 107.5(4) . . ?
B9 B10 B5 59.5(3) . . ?
B12 B10 B5 107.4(4) . . ?
B6 B10 B5 59.8(3) . . ?
B9 B10 B11 109.0(4) . . ?
B12 B10 B11 61.0(3) . . ?
B6 B10 B11 59.2(3) . . ?
B5 B10 B11 107.6(3) . . ?
B6 B11 B2 60.2(3) . . ?
B6 B11 B7 107.7(3) . . ?
B2 B11 B7 59.9(3) . . ?
B6 B11 B10 60.2(3) . . ?
B2 B11 B10 108.2(3) . . ?
B7 B11 B10 107.1(4) . . ?
B6 B11 B12 107.0(4) . . ?
B2 B11 B12 107.0(4) . . ?
B7 B11 B12 59.2(3) . . ?
B10 B11 B12 59.2(3) . . ?
B7 B12 B10 107.9(4) . . ?
B7 B12 B9 109.0(4) . . ?
B10 B12 B9 59.8(3) . . ?
B7 B12 B8 60.7(3) . . ?
B10 B12 B8 108.1(4) . . ?
B9 B12 B8 60.5(3) . . ?
B7 B12 B11 59.5(3) . . ?
B10 B12 B11 59.8(3) . . ?
B9 B12 B11 107.9(4) . . ?
B8 B12 B11 107.9(4) . . ?

loop_
_geom_bond_atom_site_label_1
_geom_bond_atom_site_label_2
_geom_bond_distance
_geom_bond_site_symmetry_2
_geom_bond_publ_flag
N1 C15 1.451(9) . ?
N1 C17 1.465(8) . ?
N1 C16 1.465(8) . ?
C1 C11 1.537(6) . ?
C1 B2 1.690(6) . ?
C1 B6 1.695(6) . ?
C1 B3 1.698(6) . ?
C1 B4 1.704(6) . ?
C1 B5 1.715(6) . ?
C11 C12 1.445(8) . ?
C12 C13 1.498(9) . ?
C13 C14 1.319(7) . ?
C14 B2 1.572(6) . ?
B2 B11 1.761(6) . ?
B2 B6 1.763(6) . ?
B2 B7 1.763(7) . ?
B2 B3 1.778(6) . ?
B3 B8 1.732(7) . ?
B3 B4 1.754(6) . ?
B3 B7 1.768(7) . ?
B4 B8 1.749(7) . ?
B4 B5 1.760(7) . ?
B4 B9 1.773(8) . ?
B5 B9 1.759(8) . ?
B5 B6 1.770(7) . ?
B5 B10 1.776(8) . ?
B6 B11 1.753(7) . ?
B6 B10 1.773(7) . ?
B7 B12 1.762(8) . ?
B7 B11 1.769(8) . ?
B7 B8 1.787(7) . ?
B8 B12 1.776(9) . ?
B8 B9 1.787(8) . ?
B9 B10 1.765(8) . ?
B9 B12 1.771(8) . ?
B10 B12 1.769(9) . ?
B10 B11 1.779(7) . ?
B11 B12 1.801(8) . ?

loop_
_platon_squeeze_void_nr
_platon_squeeze_void_average_x
_platon_squeeze_void_average_y
_platon_squeeze_void_average_z
_platon_squeeze_void_volume
_platon_squeeze_void_count_electrons
1 0.128 0.972 0.858 8.5 0.0
2 0.372 0.028 0.358 8.5 0.0
3 0.628 0.528 0.142 8.5 0.1
4 0.872 0.472 0.642 8.5 0.0
